data_4060331
loop_
_publ_author_name
'Nelkenbaum, Elza'
'Kapon, Moshe'
'Eisen, Moris S.'

_publ_section_title
;
Synthesis and Molecular Structures of Neutral Nickel Complexes. Catalytic 
Activity of (Benzamidinato)(acetylacetonato)nickel for the Addition 
Polymerization of Norbornene, the Oligomerization of Ethylene, 
and the Dimerization of Propylene
;
_journal_issue 11
_journal_name_full Organometallics
_journal_page_first 2645
_journal_page_last 2659
_journal_paper_doi 10.1021/om0490379
_journal_volume 24
_journal_year 2005
_chemical_formula_sum 'C6 H16 N2 Ni0.5'
_chemical_formula_weight 145.56
_space_group_IT_number 15
_symmetry_cell_setting monoclinic
_symmetry_space_group_name_Hall '-C 2yc'
_symmetry_space_group_name_H-M 'C 1 2/c 1'
_cell_angle_alpha 90.00
_cell_angle_beta 113.926(3)
_cell_angle_gamma 90.00
_cell_formula_units_Z 8
_cell_length_a 8.5850(3)
_cell_length_b 14.3240(6)
_cell_length_c 10.0170(4)
_cell_measurement_temperature 230.0(2)
_cell_volume 1125.96(8)
_diffrn_ambient_temperature 230.0(2)
_exptl_crystal_density_diffrn 1.717
_cod_original_sg_symbol_H-M 'C 2/c'
_cod_original_formula_sum 'C6 H16 N2 Ni0.50'
_cod_database_code 4060331

loop_
_symmetry_equiv_pos_as_xyz
'x, y, z'
'x, -y, z+1/2'
'x+1/2, y+1/2, z'
'x+1/2, -y+1/2, z+1/2'
'-x, -y, -z'
'-x, y, -z-1/2'
'-x+1/2, -y+1/2, -z'
'-x+1/2, y+1/2, -z-1/2'

loop_
_atom_site_label
_atom_site_type_symbol
_atom_site_fract_x
_atom_site_fract_y
_atom_site_fract_z
_atom_site_U_iso_or_equiv
_atom_site_adp_type
_atom_site_occupancy
_atom_site_symmetry_multiplicity
_atom_site_calc_flag
_atom_site_refinement_flags
_atom_site_disorder_assembly
_atom_site_disorder_group
Ni1 Ni 0.2500 0.2500 0.0000 0.0537(14) Uani 1 2 d S . .
N1 N 0.4071(14) 0.1461(9) -0.0003(13) 0.075(3) Uani 1 1 d . . .
N2 N 0.1007(17) 0.1498(9) 0.0209(14) 0.072(4) Uani 1 1 d . . .
C1 C 0.369(4) 0.0444(19) 0.051(5) 0.31(3) Uani 1 1 d . . .
H1A H 0.3875 -0.0059 -0.0060 0.377 Uiso 1 1 calc R . .
H1B H 0.4348 0.0333 0.1541 0.377 Uiso 1 1 calc R . .
C2 C 0.187(4) 0.0606(15) 0.015(4) 0.188(15) Uani 1 1 d . . .
H2A H 0.1589 0.0176 0.0768 0.226 Uiso 1 1 calc R . .
H2B H 0.1278 0.0379 -0.0839 0.226 Uiso 1 1 calc R . .
C3 C 0.443(4) 0.133(3) -0.139(3) 0.30(2) Uani 1 1 d . . .
H3A H 0.4690 0.1923 -0.1697 0.446 Uiso 1 1 calc R . .
H3B H 0.3441 0.1069 -0.2160 0.446 Uiso 1 1 calc R . .
H3C H 0.5379 0.0915 -0.1177 0.446 Uiso 1 1 calc R . .
C4 C 0.608(2) 0.1331(19) 0.1150(18) 0.180(13) Uani 1 1 d . . .
H4A H 0.6161 0.1376 0.2133 0.270 Uiso 1 1 calc R . .
H4B H 0.6758 0.1811 0.0982 0.270 Uiso 1 1 calc R . .
H4C H 0.6480 0.0730 0.1005 0.270 Uiso 1 1 calc R . .
C5 C 0.101(3) 0.135(3) 0.149(4) 0.27(2) Uani 1 1 d . . .
H5A H 0.0595 0.1888 0.1799 0.404 Uiso 1 1 calc R . .
H5B H 0.2155 0.1214 0.2172 0.404 Uiso 1 1 calc R . .
H5C H 0.0295 0.0821 0.1434 0.404 Uiso 1 1 calc R . .
C6 C -0.070(7) 0.175(2) -0.045(4) 0.29(2) Uani 1 1 d . . .
H6A H -0.0823 0.2387 -0.0207 0.431 Uiso 1 1 calc R . .
H6B H -0.1354 0.1351 -0.0108 0.431 Uiso 1 1 calc R . .
H6C H -0.1092 0.1691 -0.1490 0.431 Uiso 1 1 calc R . .

loop_
_atom_site_aniso_label
_atom_site_aniso_U_11
_atom_site_aniso_U_22
_atom_site_aniso_U_33
_atom_site_aniso_U_23
_atom_site_aniso_U_13
_atom_site_aniso_U_12
Ni1 0.0588(19) 0.0428(16) 0.0588(18) 0.0057(11) 0.0231(12) -0.0004(13)
N1 0.060(8) 0.078(8) 0.088(8) -0.022(7) 0.030(7) 0.005(7)
N2 0.078(9) 0.071(9) 0.054(7) 0.000(6) 0.012(6) -0.006(7)
C1 0.19(3) 0.20(3) 0.55(7) 0.20(4) 0.15(4) -0.04(3)
C2 0.20(3) 0.068(15) 0.37(4) -0.025(19) 0.20(3) -0.068(17)
C3 0.28(3) 0.51(6) 0.19(3) -0.16(3) 0.19(3) -0.27(4)
C4 0.131(17) 0.33(3) 0.060(10) 0.034(16) 0.018(10) -0.12(2)
C5 0.11(2) 0.31(4) 0.27(4) 0.21(3) -0.04(2) -0.09(2)
C6 0.46(6) 0.15(3) 0.15(3) 0.05(2) 0.01(3) -0.12(4)

loop_
_geom_bond_atom_site_label_1
_geom_bond_atom_site_label_2
_geom_bond_distance
_geom_bond_site_symmetry_2
_geom_bond_publ_flag
Ni1 N2 1.991(13) 7 ?
Ni1 N2 1.991(13) . ?
Ni1 N1 2.009(11) 7 ?
Ni1 N1 2.010(11) . ?
N1 C3 1.55(2) . ?
N1 C1 1.62(2) . ?
N1 C4 1.65(2) . ?
N2 C5 1.30(4) . ?
N2 C6 1.39(5) . ?
N2 C2 1.49(3) . ?
C1 C2 1.47(4) . ?
C5 C6 1.99(4) . ?
